data_4003264
loop_
_publ_author_name
'Engel, Emile R.'
'Smith, Vincent J.'
'Bezuidenhout, Charl X.'
'Barbour, Leonard J.'

_publ_section_title
;
 Thermoresponsive Organic Inclusion Compounds: Modification of Thermal
 Expansion Behavior by Simple Guest Replacement
;
_journal_issue 14
_journal_name_full 'Chemistry of Materials'
_journal_page_first 5073
_journal_paper_doi 10.1021/acs.chemmater.6b01916
_journal_volume 28
_journal_year 2016
_chemical_formula_moiety 'C12 H24 O6, 2(C H3 I)'
_chemical_formula_sum 'C14 H30 I2 O6'
_chemical_formula_weight 548.18
_chemical_name_common 273K
_space_group_crystal_system monoclinic
_space_group_IT_number 14
_space_group_name_Hall '-P 2yn'
_space_group_name_H-M_alt 'P 1 21/n 1'
_atom_sites_solution_hydrogens geom
_atom_sites_solution_primary direct
_atom_sites_solution_secondary difmap
_audit_creation_date 2015-10-06
_audit_creation_method
;
Olex2 1.2
(compiled 2014.09.19 svn.r3010 for OlexSys, GUI svn.r4874)
;
_cell_angle_alpha 90.00
_cell_angle_beta 106.751(2)
_cell_angle_gamma 90.00
_cell_formula_units_Z 2
_cell_length_a 9.0683(3)
_cell_length_b 8.6955(2)
_cell_length_c 14.2945(5)
_cell_measurement_reflns_used 3014
_cell_measurement_temperature 273(2)
_cell_measurement_theta_max 24.66
_cell_measurement_theta_min 2.39
_cell_volume 1079.34(6)
_computing_cell_refinement 'Bruker SAINT'
_computing_data_collection 'Bruker APEX2'
_computing_data_reduction 'Bruker SAINT'
_computing_molecular_graphics 'Olex2 (Dolomanov et al., 2009)'
_computing_publication_material 'Olex2 (Dolomanov et al., 2009)'
_computing_structure_refinement 'ShelXL (Sheldrick, 2008)'
_computing_structure_solution 'ShelXS (Sheldrick, 2008)'
_diffrn_ambient_temperature 273(2)
_diffrn_measured_fraction_theta_full 0.997
_diffrn_measured_fraction_theta_max 0.997
_diffrn_measurement_device_type 'Bruker APEX-II CCD'
_diffrn_measurement_method '\f and \w scans'
_diffrn_radiation_monochromator 'INCOATEC quazar mirrior optics'
_diffrn_radiation_type MoK\a
_diffrn_radiation_wavelength 0.71073
_diffrn_reflns_av_R_equivalents 0.0194
_diffrn_reflns_av_unetI/netI 0.0197
_diffrn_reflns_limit_h_max 12
_diffrn_reflns_limit_h_min -7
_diffrn_reflns_limit_k_max 8
_diffrn_reflns_limit_k_min -11
_diffrn_reflns_limit_l_max 19
_diffrn_reflns_limit_l_min -19
_diffrn_reflns_number 8613
_diffrn_reflns_theta_full 28.33
_diffrn_reflns_theta_max 28.33
_diffrn_reflns_theta_min 2.39
_diffrn_source 'INCOATEC Mo micro source'
_diffrn_source_type 'Bruker APEX II DUO QUAZAR'
_diffrn_standards_number 0
_exptl_absorpt_coefficient_mu 2.934
_exptl_absorpt_correction_T_max 0.8672
_exptl_absorpt_correction_T_min 0.6673
_exptl_absorpt_correction_type multi-scan
_exptl_absorpt_process_details 'symmetry-related measurements'
_exptl_crystal_colour yellow
_exptl_crystal_density_diffrn 1.687
_exptl_crystal_density_method 'not measured'
_exptl_crystal_description plate
_exptl_crystal_F_000 536
_exptl_crystal_size_max 0.15
_exptl_crystal_size_mid 0.15
_exptl_crystal_size_min 0.05
_refine_diff_density_max 1.019
_refine_diff_density_min -0.821
_refine_diff_density_rms 0.069
_refine_ls_extinction_method none
_refine_ls_goodness_of_fit_ref 1.028
_refine_ls_hydrogen_treatment mixed
_refine_ls_matrix_type full
_refine_ls_number_parameters 101
_refine_ls_number_reflns 2679
_refine_ls_number_restraints 0
_refine_ls_restrained_S_all 1.028
_refine_ls_R_factor_all 0.0514
_refine_ls_R_factor_gt 0.0354
_refine_ls_shift/su_max 0.001
_refine_ls_shift/su_mean 0.000
_refine_ls_structure_factor_coef Fsqd
_refine_ls_weighting_details 'calc w=1/[\s^2^(Fo^2^)+(0.0326P)^2^+1.1369P] where P=(Fo^2^+2Fc^2^)/3'
_refine_ls_weighting_scheme calc
_refine_ls_wR_factor_gt 0.0795
_refine_ls_wR_factor_ref 0.0879
_reflns_number_gt 1954
_reflns_number_total 2679
_reflns_threshold_expression >2sigma(I)
_cod_data_source_file 3_273k.cif
_cod_data_source_block c:\frames\guest\ere_18~1\work_2~1\273k
_cod_database_code 4003264
_olex2_refinement_description
;
1. Others
 Fixed Uiso: H3A(0.107) H3B(0.107) H4A(0.105) H4B(0.105) H5A(0.103) H5B(0.103)
 H1A(0.108) H1B(0.108) H2A(0.105) H2B(0.105) H6A(0.109) H6B(0.109) H7A(0.104)
 H7B(0.104) H7C(0.104)
 Fixed X: H3A(0.4818) H3B(0.4574) H4A(0.7111) H4B(0.7351) H5A(0.8922)
 H5B(0.7413) H1A(0.0462) H1B(0.0927) H2A(0.2597) H2B(0.218) H6A(0.8413)
 H6B(0.9903) H7A(0.4453) H7B(0.3733) H7C(0.5314)
 Fixed Y: H3A(0.3659) H3B(0.5035) H4A(0.6014) H4B(0.4559) H5A(0.6703)
 H5B(0.7539) H1A(0.373) H1B(0.5262) H2A(0.594) H2B(0.4419) H6A(0.7643)
 H6B(0.6725) H7A(0.7529) H7B(0.6212) H7C(0.6943)
 Fixed Z: H3A(0.2523) H3B(0.178) H4A(0.2571) H4B(0.325) H5A(0.3944)
 H5B(0.3999) H1A(0.2814) H1B(0.3411) H2A(0.2455) H2B(0.1841) H6A(0.5712)
 H6B(0.5709) H7A(0.4347) H7B(0.4822) H7C(0.54)
;
_olex2_submission_special_instructions 'No special instructions were received'

loop_
_space_group_symop_id
_space_group_symop_operation_xyz
1 'x, y, z'
2 '-x+1/2, y+1/2, -z+1/2'
3 '-x, -y, -z'
4 'x-1/2, -y-1/2, z-1/2'

loop_
_atom_site_label
_atom_site_type_symbol
_atom_site_fract_x
_atom_site_fract_y
_atom_site_fract_z
_atom_site_U_iso_or_equiv
_atom_site_adp_type
_atom_site_occupancy
_atom_site_symmetry_multiplicity
_atom_site_calc_flag
_atom_site_refinement_flags
I1 I 0.31504(4) 0.88024(3) 0.55505(2) 0.07857(14) Uani 1 1 d .
O3 O 0.7989(3) 0.5789(3) 0.4883(2) 0.0742(8) Uani 1 1 d .
O2 O 0.5408(4) 0.5654(3) 0.31432(19) 0.0744(8) Uani 1 1 d .
O1 O 0.2686(3) 0.4078(3) 0.3271(2) 0.0743(8) Uani 1 1 d .
C3 C 0.4485(6) 0.4721(6) 0.2412(3) 0.0892(15) Uani 1 1 d .
H3A H 0.4818 0.3659 0.2523 0.107 Uiso 1 1 calc R
H3B H 0.4574 0.5035 0.1780 0.107 Uiso 1 1 calc R
C4 C 0.6986(6) 0.5613(6) 0.3177(4) 0.0875(14) Uani 1 1 d .
H4A H 0.7111 0.6014 0.2571 0.105 Uiso 1 1 calc R
H4B H 0.7351 0.4559 0.3250 0.105 Uiso 1 1 calc R
C5 C 0.7895(6) 0.6542(5) 0.4004(4) 0.0858(14) Uani 1 1 d .
H5A H 0.8922 0.6703 0.3944 0.103 Uiso 1 1 calc R
H5B H 0.7413 0.7539 0.3999 0.103 Uiso 1 1 calc R
C1 C 0.1200(5) 0.4189(6) 0.3375(4) 0.0901(15) Uani 1 1 d .
H1A H 0.0462 0.3730 0.2814 0.108 Uiso 1 1 calc R
H1B H 0.0927 0.5262 0.3411 0.108 Uiso 1 1 calc R
C2 C 0.2863(6) 0.4864(6) 0.2430(3) 0.0871(14) Uani 1 1 d .
H2A H 0.2597 0.5940 0.2455 0.105 Uiso 1 1 calc R
H2B H 0.2180 0.4419 0.1841 0.105 Uiso 1 1 calc R
C6 C 0.8844(5) 0.6621(6) 0.5721(4) 0.0911(15) Uani 1 1 d .
H6A H 0.8413 0.7643 0.5712 0.109 Uiso 1 1 calc R
H6B H 0.9903 0.6725 0.5709 0.109 Uiso 1 1 calc R
C7 C 0.4323(5) 0.7145(5) 0.4947(3) 0.0696(10) Uani 1 1 d .
H7A H 0.4453 0.7529 0.4347 0.104 Uiso 1 1 calc R
H7B H 0.3733 0.6212 0.4822 0.104 Uiso 1 1 calc R
H7C H 0.5314 0.6943 0.5400 0.104 Uiso 1 1 calc R

loop_
_atom_site_aniso_label
_atom_site_aniso_U_11
_atom_site_aniso_U_22
_atom_site_aniso_U_33
_atom_site_aniso_U_23
_atom_site_aniso_U_13
_atom_site_aniso_U_12
I1 0.1070(3) 0.0650(2) 0.0771(2) -0.00114(13) 0.04799(17) 0.01244(15)
O3 0.0708(17) 0.0604(16) 0.099(2) -0.0014(15) 0.0364(16) -0.0068(13)
O2 0.099(2) 0.0747(17) 0.0559(15) -0.0010(13) 0.0335(15) 0.0177(16)
O1 0.0692(17) 0.0725(18) 0.0695(17) -0.0066(13) 0.0016(14) 0.0104(14)
C3 0.132(4) 0.090(3) 0.0439(19) 0.001(2) 0.023(2) 0.025(3)
C4 0.116(4) 0.086(3) 0.088(3) 0.017(3) 0.074(3) 0.022(3)
C5 0.091(3) 0.067(3) 0.124(4) 0.003(3) 0.070(3) 0.000(2)
C1 0.063(3) 0.090(3) 0.101(4) -0.011(3) -0.003(2) 0.003(2)
C2 0.110(4) 0.085(3) 0.047(2) 0.000(2) -0.007(2) 0.015(3)
C6 0.052(2) 0.076(3) 0.141(5) -0.020(3) 0.021(3) -0.015(2)
C7 0.079(3) 0.064(2) 0.071(2) 0.0014(19) 0.030(2) 0.013(2)

loop_
_atom_type_symbol
_atom_type_description
_atom_type_scat_dispersion_real
_atom_type_scat_dispersion_imag
_atom_type_scat_source
C C 0.0033 0.0016 'International Tables Vol C Tables 4.2.6.8 and 6.1.1.4'
H H 0.0000 0.0000 'International Tables Vol C Tables 4.2.6.8 and 6.1.1.4'
N N 0.0061 0.0033 'International Tables Vol C Tables 4.2.6.8 and 6.1.1.4'
O O 0.0106 0.0060 'International Tables Vol C Tables 4.2.6.8 and 6.1.1.4'
I I -0.4742 1.8119 'International Tables Vol C Tables 4.2.6.8 and 6.1.1.4'

loop_
_geom_angle_atom_site_label_1
_geom_angle_atom_site_label_2
_geom_angle_atom_site_label_3
_geom_angle
_geom_angle_site_symmetry_1
_geom_angle_site_symmetry_3
C5 O3 C6 113.4(4) . .
C3 O2 C4 113.1(4) . .
C1 O1 C2 113.6(4) . .
O2 C3 H3A 109.9 . .
O2 C3 H3B 109.9 . .
O2 C3 C2 108.8(4) . .
H3A C3 H3B 108.3 . .
C2 C3 H3A 109.9 . .
C2 C3 H3B 109.9 . .
O2 C4 H4A 109.7 . .
O2 C4 H4B 109.7 . .
O2 C4 C5 109.8(3) . .
H4A C4 H4B 108.2 . .
C5 C4 H4A 109.7 . .
C5 C4 H4B 109.7 . .
O3 C5 C4 109.9(4) . .
O3 C5 H5A 109.7 . .
O3 C5 H5B 109.7 . .
C4 C5 H5A 109.7 . .
C4 C5 H5B 109.7 . .
H5A C5 H5B 108.2 . .
O1 C1 H1A 109.8 . .
O1 C1 H1B 109.8 . .
O1 C1 C6 109.2(4) . 3_666
H1A C1 H1B 108.3 . .
C6 C1 H1A 109.8 3_666 .
C6 C1 H1B 109.8 3_666 .
O1 C2 C3 109.0(3) . .
O1 C2 H2A 109.9 . .
O1 C2 H2B 109.9 . .
C3 C2 H2A 109.9 . .
C3 C2 H2B 109.9 . .
H2A C2 H2B 108.3 . .
O3 C6 C1 110.4(4) . 3_666
O3 C6 H6A 109.6 . .
O3 C6 H6B 109.6 . .
C1 C6 H6A 109.6 3_666 .
C1 C6 H6B 109.6 3_666 .
H6A C6 H6B 108.1 . .
I1 C7 H7A 109.5 . .
I1 C7 H7B 109.5 . .
I1 C7 H7C 109.5 . .
H7A C7 H7B 109.5 . .
H7A C7 H7C 109.5 . .
H7B C7 H7C 109.5 . .

loop_
_geom_bond_atom_site_label_1
_geom_bond_atom_site_label_2
_geom_bond_distance
_geom_bond_site_symmetry_2
I1 C7 2.116(4) .
O3 C5 1.397(6) .
O3 C6 1.422(6) .
O2 C3 1.395(5) .
O2 C4 1.419(5) .
O1 C1 1.401(6) .
O1 C2 1.432(5) .
C3 H3A 0.9700 .
C3 H3B 0.9700 .
C3 C2 1.484(7) .
C4 H4A 0.9700 .
C4 H4B 0.9700 .
C4 C5 1.473(7) .
C5 H5A 0.9700 .
C5 H5B 0.9700 .
C1 H1A 0.9700 .
C1 H1B 0.9700 .
C1 C6 1.482(8) 3_666
C2 H2A 0.9700 .
C2 H2B 0.9700 .
C6 C1 1.482(8) 3_666
C6 H6A 0.9700 .
C6 H6B 0.9700 .
C7 H7A 0.9600 .
C7 H7B 0.9600 .
C7 H7C 0.9600 .

loop_
_geom_torsion_atom_site_label_1
_geom_torsion_atom_site_label_2
_geom_torsion_atom_site_label_3
_geom_torsion_atom_site_label_4
_geom_torsion
_geom_torsion_site_symmetry_4
O2 C3 C2 O1 -72.6(5) .
O2 C4 C5 O3 72.0(5) .
C3 O2 C4 C5 -176.3(4) .
C4 O2 C3 C2 -179.1(4) .
C5 O3 C6 C1 175.9(4) 3_666
C1 O1 C2 C3 177.9(4) .
C2 O1 C1 C6 -178.4(4) 3_666
C6 O3 C5 C4 -179.6(4) .
